data_4345633
loop_
_publ_author_name
'Lucaccini, Eva'
'Baldov\'i, Jos\'e J'
'Chelazzi, Laura'
'Barra, Anne-Laure'
'Grepioni, Fabrizia'
'Costes, Jean-Pierre'
'Sorace, Lorenzo'

_publ_section_title
;
 Electronic Structure and Magnetic Anisotropy in Lanthanoid Single-Ion
 Magnets with C3 Symmetry: The Ln(trenovan) Series.
;
_journal_issue 8
_journal_name_full 'Inorganic chemistry'
_journal_page_first 4729
_journal_page_last 4739
_journal_paper_doi 10.1021/acs.inorgchem.7b00413
_journal_volume 56
_journal_year 2017
_chemical_formula_moiety 'C30 H33 N4 O6 Tm1'
_chemical_formula_sum 'C30 H33 N4 O6 Tm'
_chemical_formula_weight 714.52
_chemical_name_common Tmtrenovan
_space_group_IT_number 147
_symmetry_cell_setting trigonal
_symmetry_space_group_name_Hall '-P 3'
_symmetry_space_group_name_H-M 'P -3'
_cell_angle_alpha 90
_cell_angle_beta 90
_cell_angle_gamma 120
_cell_formula_units_Z 2
_cell_length_a 14.0011(1)
_cell_length_b 14.0011(1)
_cell_length_c 8.3472(2)
_cell_measurement_reflns_used 15
_cell_measurement_temperature 295
_cell_measurement_theta_max 25
_cell_measurement_theta_min 1.5
_cell_volume 1417.08(4)
_computing_cell_refinement 'TOPAS (Coelho ,2007)'
_computing_data_collection 'Highscore plus'
_computing_structure_refinement 'TOPAS (Coelho ,2007)'
_computing_structure_solution 'EXPO2013 (Altomare, 2013)'
_diffrn_ambient_temperature 295
_diffrn_measurement_device_type char
_diffrn_radiation_monochromator 'Ge filtered'
_diffrn_radiation_type 'Cu K\a'
_diffrn_radiation_wavelength 1.54175
_exptl_absorpt_coefficient_mu 6.285
_exptl_crystal_colour yellow
_exptl_crystal_density_diffrn 1.675
_exptl_crystal_density_method 'not measured'
_exptl_crystal_F_000 716.0
_pd_proc_2theta_range_max 60
_pd_proc_2theta_range_min 4
_pd_proc_info_excluded_regions no
_pd_proc_ls_background_function Chebyschev
_pd_proc_ls_pref_orient_corr
;
Spherical Harmonics
;
_pd_proc_ls_prof_R_factor 0.079
_pd_proc_ls_prof_wR_expected 0.041
_pd_proc_ls_prof_wR_factor 0.097
_pd_spec_mounting
;
0.5 mm borosilicate glass capillary
;
_pd_spec_mount_mode transmission
_pd_spec_shape cylinder
_refine_ls_goodness_of_fit_all 1.95
_refine_ls_hydrogen_treatment mixed
_refine_ls_matrix_type full
_refine_ls_number_parameters 39
_refine_ls_structure_factor_coef Fsqd
_cod_data_source_file ic7b00413_si_003.cif
_cod_data_source_block trenovanTm
_cod_depositor_comments 'Adding full bibliography for 4345633--4345634.cif.'
_cod_original_cell_volume 1417.094(1)
_cod_original_sg_symbol_H-M P-3
_cod_original_formula_sum 'C30 H33 N4 O6 Tm1'
_cod_database_code 4345633

loop_
_symmetry_equiv_pos_as_xyz
'-x, -y, -z'
'-x+y, -x, z'
'-y, x-y, z'
'y, -x+y, -z'
'x-y, x, -z'
'x, y, z'

loop_
_atom_site_label
_atom_site_type_symbol
_atom_site_symmetry_multiplicity
_atom_site_fract_x
_atom_site_fract_y
_atom_site_fract_z
_atom_site_occupancy
_atom_site_B_iso_or_equiv
Tm1 Tm 2 0.33333 0.66667 0.8870(1) 1 3.524(1)
N1 N 2 0.3333 0.6667 1.1930(1) 1 3.343(1)
C1 C 6 0.8176(1) 0.9614(1) 0.7131(1) 1 3.343(1)
O1 O 6 0.5629(2) 0.9322(2) 0.5331(2) 1 3.343(1)
C2 C 6 0.7771(1) 0.8962(1) 0.8430(2) 1 3.343(1)
C3 C 6 0.6392(1) 0.9226(1) 0.6341(1) 1 3.343(1)
C4 C 6 0.6610(3) 0.8345(1) 0.8658(2) 1 3.343(1)
C5 C 6 0.7520(1) 0.9743(2) 0.5992(1) 1 3.343(1)
C6 C 6 0.5897(1) 0.8444(1) 0.75612(1) 1 3.343(1)
N2 N 6 0.5004(2) 0.6840(1) 1.01271(2) 1 3.343(1)
C7 C 6 0.4808(1) 0.6158(1) 1.1679(1) 1 3.343(1)
C8 C 6 0.6107(1) 0.7568(1) 1.0015(1) 1 3.343(1)
C9 C 6 0.4123(1) 0.6460(1) 1.2799(1) 1 3.343(1)
O2 O 6 0.4793(2) 0.7842(1) 0.7639(2) 1 3.343(1)
C10 C 6 0.6107(1) 1.0103(1) 0.3964(1) 1 3.343(1)
H1 H 6 0.7846(1) 1.0250(1) 0.5059(2) 1 4.012(1)
H2 H 6 0.8991(1) 1.0028(1) 0.6975(1) 1 4.012(1)
H3 H 6 0.8279(1) 0.8913(2) 0.9221(1) 1 4.012(1)
H4 H 6 0.5526(1) 0.6352(1) 1.2191(1) 1 4.012(1)
H5 H 6 0.4394(2) 0.5354(1) 1.1432(2) 1 4.012(1)
H6 H 6 0.4008(2) 0.5840(1) 1.3563(1) 1 4.012(1)
H7 H 6 0.4636(1) 0.7139(1) 1.3408(2) 1 4.012(1)
H8 H 6 0.6526(1) 0.9867(2) 0.3258(1) 1 4.012(1)
H9 H 6 0.5502(1) 1.0106819 0.3339(1) 1 4.012(1)
H10 H 6 0.6614(1) 1.0860(1) 0.4380(2) 1 4.012(1)
H11 H 6 0.6599(1) 0.7578(1) 1.0887(1) 1 4.012(1)
